data_2011971
loop_
_publ_author_name
'Kim, Youngmee'
'Nam, Wonwoo'
'Lim, Mi Hee'
'Jin, Sook-Won'
'Lough, Alan J.'
'Kim, Sung-Jin'

_publ_section_title
;Methoxy[<i>meso</i>-5,10,15,20-tetrakis(2,6-difluorophenyl)porphyrinato]iron(III),
 [Fe(TDFPP)(OCH~3~)]
;
_journal_issue 5
_journal_name_full 'Acta Crystallographica Section C'
_journal_page_first 556
_journal_page_last 557
_journal_paper_doi 10.1107/S0108270101003006
_journal_volume 57
_journal_year 2001
_chemical_formula_iupac '[Fe(C44 H20 F8 N4 )(CH3 O)]'
_chemical_formula_moiety 'C45 H23 F8 Fe N4 O'
_chemical_formula_sum 'C45 H23 F8 Fe N4 O'
_chemical_formula_weight 843.3
_space_group_IT_number 14
_symmetry_cell_setting monoclinic
_symmetry_space_group_name_Hall '-P 2yn'
_symmetry_space_group_name_H-M 'P 1 21/n 1'
_cell_angle_alpha 90
_cell_angle_beta 114.39(3)
_cell_angle_gamma 90
_cell_formula_units_Z 2
_cell_length_a 12.4526(4)
_cell_length_b 12.6673(5)
_cell_length_c 12.6426(5)
_cell_measurement_reflns_used 11483
_cell_measurement_temperature 150.0(10)
_cell_measurement_theta_max 25.0
_cell_measurement_theta_min 3.0
_cell_volume 1816.3(4)
_computing_cell_refinement 'DENZO-SMN (Otwinowski & Minor, 1997)'
_computing_data_collection 'Kappa-CCD Server Software (Nonius, 1997)'
_computing_data_reduction DENZO-SMN
_computing_molecular_graphics SHELXTL
_computing_publication_material SHELXTL
_computing_structure_refinement SHELXTL
_computing_structure_solution 'SHELXTL (Sheldrick, 1998)'
_diffrn_ambient_temperature 150.0(10)
_diffrn_detector_area_resol_mean 9
_diffrn_measured_fraction_theta_full 1.00
_diffrn_measured_fraction_theta_max 1.00
_diffrn_measurement_device_type Kappa-CCD
_diffrn_measurement_method '\f scans \w scans with \k offsets'
_diffrn_radiation_monochromator graphite
_diffrn_radiation_source 'fine-focus sealed tube'
_diffrn_radiation_type MoK\a
_diffrn_radiation_wavelength .71073
_diffrn_reflns_av_R_equivalents .08
_diffrn_reflns_av_sigmaI/netI .082
_diffrn_reflns_limit_h_max 14
_diffrn_reflns_limit_h_min -14
_diffrn_reflns_limit_k_max 15
_diffrn_reflns_limit_k_min -15
_diffrn_reflns_limit_l_max 13
_diffrn_reflns_limit_l_min -15
_diffrn_reflns_number 11483
_diffrn_reflns_theta_full 25.0
_diffrn_reflns_theta_max 25.0
_diffrn_reflns_theta_min 3.0
_diffrn_standards_decay_% none
_exptl_absorpt_coefficient_mu .50
_exptl_absorpt_correction_T_max .961
_exptl_absorpt_correction_T_min .915
_exptl_absorpt_correction_type multi-scan
_exptl_absorpt_process_details '(DENZO-SMN; Otwinowski & Minor, 1997)'
_exptl_crystal_colour 'dark brown'
_exptl_crystal_density_diffrn 1.542
_exptl_crystal_density_meas ?
_exptl_crystal_density_method 'not measured'
_exptl_crystal_description plate
_exptl_crystal_F_000 854
_exptl_crystal_size_max .18
_exptl_crystal_size_mid .18
_exptl_crystal_size_min .08
_refine_diff_density_max .44
_refine_diff_density_min -.48
_refine_ls_extinction_coef .017(3)
_refine_ls_extinction_method 'SHELXL97 (Sheldrick, 1998)'
_refine_ls_goodness_of_fit_ref 1.067
_refine_ls_hydrogen_treatment constr
_refine_ls_matrix_type full
_refine_ls_number_parameters 251
_refine_ls_number_reflns 3198
_refine_ls_number_restraints 16
_refine_ls_restrained_S_all 1.065
_refine_ls_R_factor_all .120
_refine_ls_R_factor_gt .079
_refine_ls_shift/su_max .001
_refine_ls_shift/su_mean .000
_refine_ls_structure_factor_coef Fsqd
_refine_ls_weighting_details 'calc w=1/[\s^2^(Fo^2^)+(0.0657P)^2^+4.6789P] where P=(Fo^2^+2Fc^2^)/3'
_refine_ls_weighting_scheme calc
_refine_ls_wR_factor_ref .207
_reflns_number_gt 2188
_reflns_number_total 3198
_reflns_threshold_expression I>2\s(I)
_cod_data_source_file gg1037.cif
_cod_data_source_block I
_cod_depositor_comments
;
The following automatic conversions were performed:
'_symmetry_cell_setting' value 'Monoclinic' changed to 'monoclinic'
according to '/home/saulius/struct/CIF-dictionaries/cif_core.dic'
dictionary named 'cif_core.dic' version 2.4.1 from 2010-06-29.

Automatic conversion script
Id: cif_fix_enum 1527 2010-12-29 10:47:43Z saulius 

The following automatic conversions were performed:

'_symmetry_cell_setting' value 'Monoclinic' changed to 'monoclinic'
according to /home/saulius/struct/CIF-dictionaries/cif_core.dic
dictionary named 'cif_core.dic' version 2.4.1 from
2010-06-29.

'_exptl_absorpt_correction_type' value 'Multi-scan'
changed to 'multi-scan' according to
/home/saulius/struct/CIF-dictionaries/cif_core.dic dictionary named
'cif_core.dic' version 2.4.1 from 2010-06-29.

Automatic conversion script
Id: cif_fix_values 1715 2011-07-08 13:25:40Z adriana 

The following automatic conversions were performed:

'_exptl_crystal_density_meas' value 'not measured' was changed to '?'
- the value is perceived as not measured.

Automatic conversion script
Id: cif_fix_values 3008 2015-01-20 13:52:24Z robertas 
;
_cod_original_cell_volume 1816.31(12)
_cod_original_sg_symbol_H-M 'P 21/n'
_cod_database_code 2011971

loop_
_symmetry_equiv_pos_as_xyz
'x, y, z'
'-x+1/2, y+1/2, -z+1/2'
'-x, -y, -z'
'x-1/2, -y-1/2, z-1/2'

loop_
_atom_site_label
_atom_site_fract_x
_atom_site_fract_y
_atom_site_fract_z
_atom_site_U_iso_or_equiv
_atom_site_adp_type
_atom_site_calc_flag
_atom_site_refinement_flags
_atom_site_occupancy
_atom_site_disorder_assembly
_atom_site_disorder_group
_atom_site_type_symbol
Fe1 .01072(12) .01855(11) .03678(11) .0329(4) Uani d P .50 . . Fe
N1 -.0667(3) .1312(3) -.0954(3) .0353(10) Uani d . 1 . . N
N2 .1636(3) .0414(3) .0154(3) .0347(10) Uani d . 1 . . N
C1 .1154(4) .2070(4) -.0976(4) .0363(11) Uani d . 1 A . C
C2 -.2776(4) .1028(4) -.1423(4) .0367(12) Uani d . 1 . . C
C3 .1940(4) .1285(4) -.0321(4) .0351(11) Uani d . 1 . . C
C4 .3189(4) .1278(4) -.0023(4) .0383(12) Uani d . 1 . . C
H4A .3616 .1777 -.0260 .046 Uiso calc R 1 . . H
C5 .3637(4) .0418(4) .0663(4) .0394(12) Uani d . 1 . . C
H5A .4441 .0208 .1004 .047 Uiso calc R 1 . . H
C6 .2669(4) -.0115(4) .0776(4) .0345(11) Uani d . 1 . . C
C7 -.1840(4) .1588(4) -.1486(4) .0374(12) Uani d . 1 A . C
C8 -.1959(5) .2571(4) -.2114(4) .0412(12) Uani d . 1 . . C
H8A -.2671 .2937 -.2550 .049 Uiso calc R 1 A . H
C9 -.0873(5) .2862(4) -.1964(4) .0414(12) Uani d . 1 A . C
H9A -.0674 .3482 -.2266 .050 Uiso calc R 1 . . H
C10 -.0064(4) .2077(4) -.1267(4) .0369(11) Uani d . 1 . . C
F1 .0696(3) .2351(3) -.3330(3) .0594(9) Uani d . 1 . . F
F2 .2682(3) .3636(3) .0456(3) .0692(11) Uani d . 1 . . F
C11 .1632(4) .2964(4) -.1427(4) .0404(12) Uani d . 1 . . C
C12 .1373(5) .3101(4) -.2590(5) .0452(13) Uani d . 1 A . C
C13 .1764(5) .3938(5) -.3030(5) .0544(16) Uani d . 1 . . C
H13A .1550 .4003 -.3841 .065 Uiso calc R 1 A . H
C14 .2469(6) .4671(5) -.2270(6) .0609(17) Uani d . 1 A . C
H14A .2740 .5258 -.2560 .073 Uiso calc R 1 . . H
C15 .2802(6) .4579(5) -.1079(6) .0640(18) Uani d . 1 . . C
H15A .3303 .5085 -.0551 .077 Uiso calc R 1 A . H
C16 .2374(5) .3723(4) -.0697(5) .0508(14) Uani d . 1 A . C
F3 -.3936(5) .0517(4) -.3786(5) .0524(16) Uiso d PD .691(10) A 1 F
F4 -.4216(4) .2219(4) -.0602(3) .0458(15) Uiso d PD .691(10) A 1 F
C21 -.4051(4) .1360(4) -.2182(5) .040(3) Uiso d PGD .691(10) A 1 C
C22 -.4550(6) .1090(3) -.3352(5) .053(5) Uiso d PGD .691(10) A 1 C
C23 -.5689(6) .1415(4) -.4058(3) .049(4) Uiso d PGD .691(10) A 1 C
H23 -.6031 .1230 -.4857 .059 Uiso calc PR .691(10) A 1 H
C24 -.6328(4) .2012(5) -.3594(4) .045(2) Uiso d PGD .691(10) A 1 C
H24 -.7106 .2234 -.4077 .054 Uiso calc PR .691(10) A 1 H
C25 -.5828(4) .2283(4) -.2425(4) .0392(19) Uiso d PGD .691(10) A 1 C
H25 -.6264 .2690 -.2108 .047 Uiso calc PR .691(10) A 1 H
C26 -.4689(4) .1957(4) -.1718(3) .0350(17) Uiso d PGD .691(10) A 1 C
F3* -.4155(10) .0286(7) -.3637(10) .043(3) Uiso d PD .309(10) A 2 F
F4* -.3854(10) .2759(10) -.0730(8) .061(4) Uiso d PD .309(10) A 2 F
C21* -.3967(7) .1500(8) -.2172(9) .032(7) Uiso d PGD .309(10) A 2 C
C22* -.4597(11) .1094(6) -.3279(10) .019(6) Uiso d PGD .309(10) A 2 C
C23* -.5679(11) .1532(9) -.3994(7) .044(9) Uiso d PGD .309(10) A 2 C
H23* -.6110 .1255 -.4750 .053 Uiso calc PR .309(10) A 2 H
C24* -.6129(10) .2375(11) -.3602(10) .057(6) Uiso d PGD .309(10) A 2 C
H24* -.6868 .2675 -.4090 .068 Uiso calc PR .309(10) A 2 H
C25* -.5499(11) .2781(10) -.2494(10) .069(6) Uiso d PGD .309(10) A 2 C
H25* -.5807 .3358 -.2226 .083 Uiso calc PR .309(10) A 2 H
C26* -.4418(10) .2344(9) -.1780(7) .045(5) Uiso d PGD .309(10) A 2 C
O1 .0410(5) .0851(4) .1708(4) .0226(12) Uani d P .50 . . O
C27 .0773(9) .0412(8) .2826(8) .037(2) Uani d P .50 . . C
H27A .0668 .0934 .3348 .055 Uiso calc PR .50 . . H
H27B .1606 .0212 .3121 .055 Uiso calc PR .50 . . H
H27C .0297 -.0214 .2788 .055 Uiso calc PR .50 . . H

loop_
_atom_site_aniso_label
_atom_site_aniso_U_11
_atom_site_aniso_U_22
_atom_site_aniso_U_33
_atom_site_aniso_U_12
_atom_site_aniso_U_13
_atom_site_aniso_U_23
Fe1 .0303(8) .0368(9) .0290(8) .0065(6) .0097(7) .0035(6)
N1 .034(2) .038(2) .033(2) .0074(18) .0133(19) .0013(18)
N2 .034(2) .036(2) .031(2) .0045(18) .0101(19) .0038(17)
C1 .042(3) .037(3) .029(3) .003(2) .014(2) -.001(2)
C2 .036(3) .042(3) .030(3) .009(2) .011(2) .001(2)
C3 .038(3) .037(3) .029(3) -.001(2) .013(2) .001(2)
C4 .040(3) .037(3) .037(3) .000(2) .015(2) -.001(2)
C5 .030(3) .045(3) .038(3) .000(2) .009(2) -.004(2)
C6 .033(3) .041(3) .028(2) .002(2) .011(2) -.004(2)
C7 .040(3) .042(3) .030(3) .010(2) .013(2) .003(2)
C8 .042(3) .047(3) .034(3) .012(2) .015(2) .010(2)
C9 .050(3) .040(3) .036(3) .008(2) .020(3) .012(2)
C10 .042(3) .040(3) .032(3) .006(2) .018(2) .006(2)
F1 .059(2) .079(2) .0378(18) -.0013(18) .0179(16) .0048(17)
F2 .092(3) .062(2) .055(2) -.016(2) .031(2) -.0059(17)
C11 .038(3) .042(3) .042(3) .005(2) .017(2) .008(2)
C12 .038(3) .051(3) .050(3) .011(3) .022(3) .014(3)
C13 .049(3) .065(4) .056(4) .018(3) .028(3) .029(3)
C14 .058(4) .049(4) .085(5) .013(3) .039(4) .023(4)
C15 .068(4) .046(4) .084(5) -.002(3) .037(4) .005(3)
C16 .057(4) .046(3) .055(4) .003(3) .028(3) .003(3)
O1 .027(3) .025(3) .012(3) .006(2) .005(2) .001(2)
C27 .051(6) .034(5) .024(5) .009(5) .014(5) .002(4)

loop_
_atom_type_symbol
_atom_type_description
_atom_type_scat_dispersion_real
_atom_type_scat_dispersion_imag
_atom_type_scat_source
C C .0033 .0016 'International Tables Vol C Tables 4.2.6.8 and 6.1.1.4'
H H .0000 .0000 'International Tables Vol C Tables 4.2.6.8 and 6.1.1.4'
N N .0061 .0033 'International Tables Vol C Tables 4.2.6.8 and 6.1.1.4'
F F .0171 .0103 'International Tables Vol C Tables 4.2.6.8 and 6.1.1.4'
Fe Fe .3463 .8444 'International Tables Vol C Tables 4.2.6.8 and 6.1.1.4'
O O .0106 .0060 'International Tables Vol C Tables 4.2.6.8 and 6.1.1.4'

loop_
_geom_angle_atom_site_label_1
_geom_angle_atom_site_label_2
_geom_angle_atom_site_label_3
_geom_angle_site_symmetry_1
_geom_angle_site_symmetry_3
_geom_angle
_geom_angle_publ_flag
Fe1 Fe1 O1 3 . 176.5(3) ?
Fe1 Fe1 N2 3 . 81.1(2) ?
O1 Fe1 N2 . . 102.4(2) yes
Fe1 Fe1 N1 3 3 79.5(2) ?
O1 Fe1 N1 . 3 100.8(2) yes
N2 Fe1 N1 . 3 89.02(16) yes
Fe1 Fe1 N1 3 . 73.42(19) ?
O1 Fe1 N1 . . 106.3(2) yes
N2 Fe1 N1 . . 86.86(16) yes
N1 Fe1 N1 3 . 152.88(8) yes
Fe1 Fe1 N2 3 3 71.96(19) ?
O1 Fe1 N2 . 3 104.5(2) yes
N2 Fe1 N2 . 3 153.11(8) yes
N1 Fe1 N2 3 3 86.14(16) yes
N1 Fe1 N2 . 3 85.53(16) yes
C7 N1 C10 . . 106.0(4) ?
C7 N1 Fe1 . 3 123.0(3) ?
C10 N1 Fe1 . 3 127.5(3) ?
C7 N1 Fe1 . . 127.3(3) ?
C10 N1 Fe1 . . 125.4(3) ?
Fe1 N1 Fe1 3 . 27.12(8) ?
C6 N2 C3 . . 106.2(4) ?
C6 N2 Fe1 . . 123.8(3) ?
C3 N2 Fe1 . . 127.3(3) ?
C6 N2 Fe1 . 3 126.6(3) ?
C3 N2 Fe1 . 3 125.2(3) ?
Fe1 N2 Fe1 . 3 26.89(8) ?
C3 C1 C10 . . 125.1(5) ?
C3 C1 C11 . . 118.1(4) ?
C10 C1 C11 . . 116.8(4) ?
C6 C2 C7 3 . 125.3(4) ?
C6 C2 C21* 3 . 121.8(5) ?
C7 C2 C21* . . 112.9(5) ?
C6 C2 C21 3 . 114.8(4) ?
C7 C2 C21 . . 119.8(4) ?
C21* C2 C21 . . 7.6(4) ?
N2 C3 C1 . . 125.0(4) ?
N2 C3 C4 . . 110.0(4) ?
C1 C3 C4 . . 125.0(4) ?
C5 C4 C3 . . 106.6(4) ?
C4 C5 C6 . . 107.4(4) ?
N2 C6 C2 . 3 125.6(4) ?
N2 C6 C5 . . 109.8(4) ?
C2 C6 C5 3 . 124.6(4) ?
N1 C7 C2 . . 125.9(4) ?
N1 C7 C8 . . 109.4(4) ?
C2 C7 C8 . . 124.7(4) ?
C9 C8 C7 . . 106.9(4) ?
C8 C9 C10 . . 108.0(5) ?
N1 C10 C1 . . 125.2(4) ?
N1 C10 C9 . . 109.7(4) ?
C1 C10 C9 . . 125.1(5) ?
C12 C11 C16 . . 114.8(5) ?
C12 C11 C1 . . 123.1(5) ?
C16 C11 C1 . . 122.1(5) ?
F1 C12 C13 . . 118.9(5) ?
F1 C12 C11 . . 116.9(5) ?
C13 C12 C11 . . 124.2(6) ?
C14 C13 C12 . . 118.1(6) ?
C13 C14 C15 . . 121.5(6) ?
C16 C15 C14 . . 117.4(6) ?
F2 C16 C15 . . 117.6(6) ?
F2 C16 C11 . . 118.5(5) ?
C15 C16 C11 . . 123.9(6) ?
C22 C21 C2 . . 119.4(4) ?
C26 C21 C2 . . 120.6(4) ?
F3 C22 C23 . . 120.4(5) ?
F3 C22 C21 . . 119.6(5) ?
F4 C26 C25 . . 119.7(4) ?
F4 C26 C21 . . 120.3(4) ?
C22* C21* C2 . . 118.9(8) ?
C26* C21* C2 . . 121.0(8) ?
F3* C22* C21* . . 119.2(10) ?
F3* C22* C23* . . 120.8(10) ?
F4* C26* C25* . . 117.5(10) ?
F4* C26* C21* . . 122.5(10) ?
C27 O1 Fe1 . . 128.3(5) yes

loop_
_geom_bond_atom_site_label_1
_geom_bond_atom_site_label_2
_geom_bond_site_symmetry_2
_geom_bond_distance
_geom_bond_publ_flag
Fe1 Fe1 3 .976(3) ?
Fe1 O1 . 1.788(5) yes
Fe1 N2 . 2.051(4) yes
Fe1 N1 3 2.051(4) yes
Fe1 N1 . 2.104(4) yes
Fe1 N2 3 2.131(4) yes
N1 C7 . 1.378(6) ?
N1 C10 . 1.380(6) ?
N1 Fe1 3 2.051(4) ?
N2 C6 . 1.374(6) ?
N2 C3 . 1.382(6) ?
N2 Fe1 3 2.131(4) ?
C1 C3 . 1.401(7) ?
C1 C10 . 1.405(7) ?
C1 C11 . 1.498(7) ?
C2 C6 3 1.390(7) ?
C2 C7 . 1.395(7) ?
C2 C21* . 1.515(9) ?
C2 C21 . 1.536(6) ?
C3 C4 . 1.441(7) ?
C4 C5 . 1.361(7) ?
C5 C6 . 1.439(7) ?
C6 C2 3 1.390(7) ?
C7 C8 . 1.451(7) ?
C8 C9 . 1.337(7) ?
C9 C10 . 1.431(7) ?
F1 C12 . 1.356(7) ?
F2 C16 . 1.350(7) ?
C11 C12 . 1.381(7) ?
C11 C16 . 1.387(8) ?
C12 C13 . 1.376(8) ?
C13 C14 . 1.364(9) ?
C14 C15 . 1.391(9) ?
C15 C16 . 1.381(8) ?
F3 C22 . 1.327(3) ?
F4 C26 . 1.327(3) ?
C21 C22 . 1.3900 ?
C21 C26 . 1.3900 ?
C22 C23 . 1.3900 ?
C23 C24 . 1.3900 ?
C24 C25 . 1.3900 ?
C25 C26 . 1.3900 ?
F3* C22* . 1.328(3) ?
F4* C26* . 1.327(3) ?
O1 C27 . 1.409(10) yes

loop_
_geom_torsion_atom_site_label_1
_geom_torsion_atom_site_label_2
_geom_torsion_atom_site_label_3
_geom_torsion_atom_site_label_4
_geom_torsion_site_symmetry_1
_geom_torsion_site_symmetry_4
_geom_torsion
_geom_torsion_publ_flag
Fe1 Fe1 N1 C7 3 . 90.9(4) ?
O1 Fe1 N1 C7 . . -85.5(4) ?
N2 Fe1 N1 C7 . . 172.6(4) ?
N1 Fe1 N1 C7 3 . 90.9(4) ?
N2 Fe1 N1 C7 3 . 18.4(4) ?
Fe1 Fe1 N1 C10 3 . -104.6(4) ?
O1 Fe1 N1 C10 . . 79.1(4) ?
N2 Fe1 N1 C10 . . -22.9(4) ?
N1 Fe1 N1 C10 3 . -104.6(4) ?
N2 Fe1 N1 C10 3 . -177.1(4) ?
O1 Fe1 N1 Fe1 . 3 -176.4(3) ?
N2 Fe1 N1 Fe1 . 3 81.69(19) ?
N2 Fe1 N1 Fe1 3 3 -72.50(19) ?
Fe1 Fe1 N2 C6 3 . -105.4(4) ?
O1 Fe1 N2 C6 . . 74.8(4) ?
N1 Fe1 N2 C6 3 . -26.0(4) ?
N1 Fe1 N2 C6 . . -179.1(4) ?
N2 Fe1 N2 C6 3 . -105.4(4) ?
Fe1 Fe1 N2 C3 3 . 95.8(4) ?
O1 Fe1 N2 C3 . . -83.9(4) ?
N1 Fe1 N2 C3 3 . 175.3(4) ?
N1 Fe1 N2 C3 . . 22.1(4) ?
N2 Fe1 N2 C3 3 . 95.8(4) ?
O1 Fe1 N2 Fe1 . 3 -179.7(3) ?
N1 Fe1 N2 Fe1 3 3 79.48(19) ?
N1 Fe1 N2 Fe1 . 3 -73.70(19) ?
C6 N2 C3 C1 . . -176.7(5) ?
Fe1 N2 C3 C1 . . -15.0(7) ?
Fe1 N2 C3 C1 3 . 18.5(7) ?
C6 N2 C3 C4 . . 2.1(5) ?
Fe1 N2 C3 C4 . . 163.8(3) ?
Fe1 N2 C3 C4 3 . -162.7(3) ?
C10 C1 C3 N2 . . -1.4(8) ?
C11 C1 C3 N2 . . 179.9(4) ?
C10 C1 C3 C4 . . 180.0(5) ?
C11 C1 C3 C4 . . 1.3(7) ?
N2 C3 C4 C5 . . -1.9(5) ?
C1 C3 C4 C5 . . 176.9(5) ?
C3 C4 C5 C6 . . .8(5) ?
C3 N2 C6 C2 . 3 178.2(4) ?
Fe1 N2 C6 C2 . 3 15.7(7) ?
Fe1 N2 C6 C2 3 3 -17.2(7) ?
C3 N2 C6 C5 . . -1.6(5) ?
Fe1 N2 C6 C5 . . -164.1(3) ?
Fe1 N2 C6 C5 3 . 163.0(3) ?
C4 C5 C6 N2 . . .4(6) ?
C4 C5 C6 C2 . 3 -179.4(5) ?
C10 N1 C7 C2 . . 179.0(5) ?
Fe1 N1 C7 C2 3 . 18.9(7) ?
Fe1 N1 C7 C2 . . -14.0(7) ?
C10 N1 C7 C8 . . -1.9(5) ?
Fe1 N1 C7 C8 3 . -162.1(3) ?
Fe1 N1 C7 C8 . . 165.0(3) ?
C6 C2 C7 N1 3 . 2.4(8) ?
C21* C2 C7 N1 . . -176.1(6) ?
C21 C2 C7 N1 . . -172.6(4) ?
C6 C2 C7 C8 3 . -176.5(5) ?
C21* C2 C7 C8 . . 5.0(8) ?
C21 C2 C7 C8 . . 8.5(7) ?
N1 C7 C8 C9 . . .6(6) ?
C2 C7 C8 C9 . . 179.7(5) ?
C7 C8 C9 C10 . . .9(6) ?
C7 N1 C10 C1 . . -175.8(5) ?
Fe1 N1 C10 C1 3 . -16.8(7) ?
Fe1 N1 C10 C1 . . 17.0(7) ?
C7 N1 C10 C9 . . 2.5(5) ?
Fe1 N1 C10 C9 3 . 161.5(3) ?
Fe1 N1 C10 C9 . . -164.7(3) ?
C3 C1 C10 N1 . . -.1(8) ?
C11 C1 C10 N1 . . 178.6(4) ?
C3 C1 C10 C9 . . -178.1(5) ?
C11 C1 C10 C9 . . .6(7) ?
C8 C9 C10 N1 . . -2.2(6) ?
C8 C9 C10 C1 . . 176.1(5) ?
C3 C1 C11 C12 . . 110.7(6) ?
C10 C1 C11 C12 . . -68.1(6) yes
C3 C1 C11 C16 . . -69.5(7) ?
C10 C1 C11 C16 . . 111.8(6) ?
C16 C11 C12 F1 . . 177.0(5) ?
C1 C11 C12 F1 . . -3.1(7) ?
C16 C11 C12 C13 . . -2.4(8) ?
C1 C11 C12 C13 . . 177.4(5) ?
F1 C12 C13 C14 . . -178.4(5) ?
C11 C12 C13 C14 . . 1.1(8) ?
C12 C13 C14 C15 . . .8(9) ?
C13 C14 C15 C16 . . -1.0(9) ?
C14 C15 C16 F2 . . -179.2(5) ?
C14 C15 C16 C11 . . -.5(9) ?
C12 C11 C16 F2 . . -179.2(5) ?
C1 C11 C16 F2 . . 1.0(8) ?
C12 C11 C16 C15 . . 2.2(8) ?
C1 C11 C16 C15 . . -177.7(5) ?
C6 C2 C21 C22 3 . -97.8(4) ?
C7 C2 C21 C22 . . 77.7(5) yes
C6 C2 C21 C26 3 . 84.3(5) ?
C7 C2 C21 C26 . . -100.1(5) ?
C21* C2 C21 C26 . . -75(4) ?
C26 C21 C22 F3 . . -179.7(3) ?
C2 C21 C22 F3 . . 2.4(4) ?
C2 C21 C22 C23 . . -177.9(4) ?
F3 C22 C23 C24 . . 179.7(3) ?
C24 C25 C26 F4 . . 179.9(3) ?
C22 C21 C26 F4 . . -179.9(3) ?
C2 C21 C26 F4 . . -2.1(4) ?
C2 C21 C26 C25 . . 177.8(4) ?
C6 C2 C21* C22* 3 . -82.8(7) ?
C7 C2 C21* C22* . . 95.7(6) ?
C21 C2 C21* C22* . . -61(4) ?
C6 C2 C21* C26* 3 . 98.8(7) ?
C7 C2 C21* C26* . . -82.6(7) ?
C26* C21* C22* F3* . . -179.7(3) ?
C2 C21* C22* F3* . . 1.9(7) ?
C2 C21* C22* C23* . . -178.4(7) ?
F3* C22* C23* C24* . . 179.7(3) ?
C24* C25* C26* F4* . . -179.8(3) ?
C22* C21* C26* F4* . . 179.8(3) ?
C2 C21* C26* F4* . . -1.9(8) ?
C2 C21* C26* C25* . . 178.3(8) ?
N2 Fe1 O1 C27 . . -99.4(7) ?
N1 Fe1 O1 C27 3 . -8.0(7) ?
N1 Fe1 O1 C27 . . 170.3(7) ?
N2 Fe1 O1 C27 3 . 80.7(7) ?
